data_7235396
loop_
_publ_author_name
'Mirzaei, Masoud'
'Eshtiagh-Hosseini, Hossein'
'Bauz\'a, Antonio'
'Zarghami, Sara'
'Ballester, Pablo'
'Mague, Joel T.'
'Frontera, Antonio'

_publ_section_title
;
 On the importance of non covalent interactions in the structure of
 coordination Cu(ii) and Co(ii) complexes of pyrazine- and
 pyridine-dicarboxylic acid derivatives: experimental and theoretical
 views
;
_journal_issue 27
_journal_name_full CrystEngComm
_journal_page_first 6149
_journal_paper_doi 10.1039/C4CE00003J
_journal_volume 16
_journal_year 2014
_chemical_formula_moiety 'C6 H6 Co N2, 2(H2 O)'
_chemical_formula_sum 'C6 H10 Co N2 O8'
_chemical_formula_weight 297.09
_space_group_crystal_system monoclinic
_space_group_IT_number 15
_space_group_name_Hall '-C 2yc'
_space_group_name_H-M_alt 'C 1 2/c 1'
_atom_sites_solution_hydrogens geom
_atom_sites_solution_primary direct
_atom_sites_solution_secondary difmap
_cell_angle_alpha 90
_cell_angle_beta 111.118(1)
_cell_angle_gamma 90
_cell_formula_units_Z 4
_cell_length_a 12.5445(4)
_cell_length_b 7.3874(3)
_cell_length_c 11.8763(6)
_cell_measurement_reflns_used 7909
_cell_measurement_temperature 100.(2)
_cell_measurement_theta_max 69.6724
_cell_measurement_theta_min 3.9902
_cell_volume 1026.68(7)
_computing_cell_refinement '<i>SAINT</i> (Bruker AXS, 2012a)'
_computing_data_collection '<i>APEX2</i> (Bruker AXS, 2012)'
_computing_data_reduction '<i>SAINT</i>  (Bruker AXS, 2012a)'
_computing_molecular_graphics '<i>DIAMOND</i> (Brandenburg & Putz, 2012)'
_computing_publication_material '<i>SHELXTL</i> (Bruker AXS, 2008)'
_computing_structure_refinement '<i>SHELXL</i> (Sheldrick, 2008)'
_computing_structure_solution '<i>SHELXS</i> (Sheldrick, 2008)'
_diffrn_ambient_temperature 100.(2)
_diffrn_detector_area_resol_mean 10.4167
_diffrn_measured_fraction_theta_full 0.982
_diffrn_measured_fraction_theta_max 0.982
_diffrn_measurement_device_type 'Bruker D8 VENTURE PHOTON 100 CMOS'
_diffrn_measurement_method '\w scans'
_diffrn_radiation_monochromator mirror
_diffrn_radiation_type Cu
_diffrn_radiation_wavelength 1.54178
_diffrn_reflns_av_R_equivalents 0.0312
_diffrn_reflns_av_sigmaI/netI 0.0160
_diffrn_reflns_limit_h_max 15
_diffrn_reflns_limit_h_min -15
_diffrn_reflns_limit_k_max 8
_diffrn_reflns_limit_k_min -8
_diffrn_reflns_limit_l_max 14
_diffrn_reflns_limit_l_min -14
_diffrn_reflns_number 8419
_diffrn_reflns_theta_full 69.67
_diffrn_reflns_theta_max 69.67
_diffrn_reflns_theta_min 7.09
_diffrn_source 'INCOATEC I\mS micro-focus source'
_exptl_absorpt_coefficient_mu 13.529
_exptl_absorpt_correction_T_max 0.41
_exptl_absorpt_correction_T_min 0.28
_exptl_absorpt_correction_type multi-scan
_exptl_absorpt_process_details '<i>SADABS</i> (Bruker AXS, 2012b)'
_exptl_crystal_colour orange
_exptl_crystal_density_diffrn 1.922
_exptl_crystal_density_method 'not measured'
_exptl_crystal_description block
_exptl_crystal_F_000 604
_exptl_crystal_size_max 0.160
_exptl_crystal_size_mid 0.140
_exptl_crystal_size_min 0.080
_refine_diff_density_max 0.337
_refine_diff_density_min -0.283
_refine_ls_extinction_coef 0.00235(19)
_refine_ls_extinction_method SHELXL
_refine_ls_goodness_of_fit_ref 1.091
_refine_ls_hydrogen_treatment constr
_refine_ls_matrix_type full
_refine_ls_number_parameters 80
_refine_ls_number_reflns 951
_refine_ls_number_restraints 0
_refine_ls_restrained_S_all 1.091
_refine_ls_R_factor_all 0.0201
_refine_ls_R_factor_gt 0.0198
_refine_ls_shift/su_max 0.001
_refine_ls_shift/su_mean 0.000
_refine_ls_structure_factor_coef Fsqd
_refine_ls_weighting_details 'calc w=1/[\s^2^(Fo^2^)+(0.0291P)^2^+1.4473P] where P=(Fo^2^+2Fc^2^)/3'
_refine_ls_weighting_scheme calc
_refine_ls_wR_factor_gt 0.0548
_refine_ls_wR_factor_ref 0.0551
_reflns_number_gt 937
_reflns_number_total 951
_reflns_threshold_expression >2sigma(I)
_cod_data_source_file c4ce00003j1.cif
_cod_data_source_block jtm389_1m
_cod_database_code 7235396

loop_
_space_group_symop_operation_xyz
'x, y, z'
'-x, y, -z+1/2'
'x+1/2, y+1/2, z'
'-x+1/2, y+1/2, -z+1/2'
'-x, -y, -z'
'x, -y, z-1/2'
'-x+1/2, -y+1/2, -z'
'x+1/2, -y+1/2, z-1/2'

loop_
_atom_site_type_symbol
_atom_site_label
_atom_site_fract_x
_atom_site_fract_y
_atom_site_fract_z
_atom_site_U_iso_or_equiv
_atom_site_adp_type
_atom_site_calc_flag
_atom_site_refinement_flags
_atom_site_occupancy
Co Co1 0.25 0.25 1.0 0.00589(15) Uani d S 1
O O1 0.01710(9) -0.15324(14) 0.87713(9) 0.0122(3) Uani d . 1
O O2 0.17886(8) -0.00512(13) 0.97568(9) 0.0093(2) Uani d . 1
O O3 0.31942(9) 0.18767(16) 0.86819(9) 0.0119(3) Uani d . 1
H H3A 0.3828 0.2381 0.877 0.014 Uiso d R 1
H H3B 0.2755 0.2174 0.7975 0.014 Uiso d R 1
N N1 0.09054(11) 0.29684(18) 0.85822(11) 0.0077(3) Uani d . 1
C C1 0.08141(12) -0.0226(2) 0.89094(12) 0.0080(3) Uani d . 1
C C2 0.04226(12) 0.1401(2) 0.80738(13) 0.0076(3) Uani d . 1
C C3 0.04797(13) 0.4521(2) 0.80244(13) 0.0097(3) Uani d . 1
H H3 0.0838 0.5634 0.8349 0.012 Uiso calc R 1
O O4 0.31784(11) 0.22553(16) 0.35309(11) 0.0150(3) Uani d . 1
H H4A 0.3208 0.2954 0.411 0.018 Uiso d R 1
H H4B 0.3124 0.1177 0.3754 0.018 Uiso d R 1

loop_
_atom_site_aniso_label
_atom_site_aniso_U_11
_atom_site_aniso_U_22
_atom_site_aniso_U_33
_atom_site_aniso_U_12
_atom_site_aniso_U_13
_atom_site_aniso_U_23
Co1 0.0034(2) 0.0071(2) 0.0056(2) -0.00077(11) -0.00033(15) -0.00067(11)
O1 0.0087(5) 0.0098(5) 0.0156(5) -0.0025(4) 0.0014(4) 0.0016(4)
O2 0.0059(5) 0.0101(5) 0.0089(5) -0.0001(4) -0.0009(4) 0.0009(4)
O3 0.0070(5) 0.0184(6) 0.0097(5) -0.0032(4) 0.0025(4) -0.0020(4)
N1 0.0049(6) 0.0098(6) 0.0080(6) -0.0001(5) 0.0018(5) -0.0007(5)
C1 0.0068(7) 0.0094(7) 0.0079(7) 0.0009(5) 0.0028(6) -0.0009(5)
C2 0.0035(7) 0.0096(7) 0.0096(7) 0.0004(6) 0.0024(6) 0.0001(6)
C3 0.0082(7) 0.0088(7) 0.0112(7) -0.0003(6) 0.0022(6) -0.0010(6)
O4 0.0202(7) 0.0157(6) 0.0094(6) -0.0043(4) 0.0058(5) -0.0022(4)

loop_
_atom_type_symbol
_atom_type_description
_atom_type_scat_dispersion_real
_atom_type_scat_dispersion_imag
_atom_type_scat_source
C C 0.0181 0.0091 'International Tables Vol C Tables 4.2.6.8 and 6.1.1.4'
H H 0.0000 0.0000 'International Tables Vol C Tables 4.2.6.8 and 6.1.1.4'
N N 0.0311 0.0180 'International Tables Vol C Tables 4.2.6.8 and 6.1.1.4'
O O 0.0492 0.0322 'International Tables Vol C Tables 4.2.6.8 and 6.1.1.4'
Co Co -2.3653 3.6143 'International Tables Vol C Tables 4.2.6.8 and 6.1.1.4'

loop_
_geom_angle_atom_site_label_1
_geom_angle_atom_site_label_2
_geom_angle_atom_site_label_3
_geom_angle_site_symmetry_1
_geom_angle_site_symmetry_3
_geom_angle
O2 Co1 O2 7_557 . 180.0
O2 Co1 O3 7_557 . 91.72(4)
O2 Co1 O3 . . 88.28(4)
O2 Co1 O3 7_557 7_557 88.28(4)
O2 Co1 O3 . 7_557 91.72(4)
O3 Co1 O3 . 7_557 180.00(7)
O2 Co1 N1 7_557 . 101.44(5)
O2 Co1 N1 . . 78.56(5)
O3 Co1 N1 . . 88.27(4)
O3 Co1 N1 7_557 . 91.73(4)
O2 Co1 N1 7_557 7_557 78.56(5)
O2 Co1 N1 . 7_557 101.44(5)
O3 Co1 N1 . 7_557 91.73(4)
O3 Co1 N1 7_557 7_557 88.27(4)
N1 Co1 N1 . 7_557 180.0
C1 O2 Co1 . . 116.46(9)
Co1 O3 H3A . . 115.7
Co1 O3 H3B . . 112.6
H3A O3 H3B . . 104.6
C3 N1 C2 . . 118.80(13)
C3 N1 Co1 . . 128.74(11)
C2 N1 Co1 . . 110.98(10)
O1 C1 O2 . . 125.38(13)
O1 C1 C2 . . 119.35(13)
O2 C1 C2 . . 115.15(12)
N1 C2 C2 . 2_556 120.01(8)
N1 C2 C1 . . 113.56(13)
C2 C2 C1 2_556 . 126.20(8)
N1 C3 C3 . 2_556 120.56(9)
N1 C3 H3 . . 119.7
C3 C3 H3 2_556 . 119.7
H4A O4 H4B . . 107.6

loop_
_geom_bond_atom_site_label_1
_geom_bond_atom_site_label_2
_geom_bond_site_symmetry_2
_geom_bond_distance
Co1 O2 7_557 2.0606(10)
Co1 O2 . 2.0606(10)
Co1 O3 . 2.0984(10)
Co1 O3 7_557 2.0984(10)
Co1 N1 . 2.1282(13)
Co1 N1 7_557 2.1283(13)
O1 C1 . 1.2301(18)
O2 C1 . 1.2797(18)
O3 H3A . 0.8501
O3 H3B . 0.85
N1 C3 . 1.336(2)
N1 C2 . 1.345(2)
C1 C2 . 1.523(2)
C2 C2 2_556 1.393(3)
C3 C3 2_556 1.386(3)
C3 H3 . 0.95
O4 H4A . 0.8501
O4 H4B . 0.85

loop_
_geom_hbond_atom_site_label_D
_geom_hbond_atom_site_label_H
_geom_hbond_atom_site_label_A
_geom_hbond_site_symmetry_A
_geom_hbond_distance_DH
_geom_hbond_distance_HA
_geom_hbond_distance_DA
_geom_hbond_angle_DHA
O3 H3A O1 3 0.85 1.87 2.7114(15) 173
O3 H3B O4 7_556 0.85 1.80 2.6498(16) 179
O4 H4A O2 4_556 0.85 1.99 2.8347(16) 170
O4 H4B O3 6 0.85 2.26 3.0574(17) 156

loop_
_geom_torsion_atom_site_label_1
_geom_torsion_atom_site_label_2
_geom_torsion_atom_site_label_3
_geom_torsion_atom_site_label_4
_geom_torsion_site_symmetry_1
_geom_torsion_site_symmetry_4
_geom_torsion
O3 Co1 O2 C1 . . -86.16(10)
O3 Co1 O2 C1 7_557 . 93.84(10)
N1 Co1 O2 C1 . . 2.42(10)
N1 Co1 O2 C1 7_557 . -177.58(10)
O2 Co1 N1 C3 7_557 . -1.27(13)
O2 Co1 N1 C3 . . 178.73(13)
O3 Co1 N1 C3 . . -92.68(13)
O3 Co1 N1 C3 7_557 . 87.32(13)
O2 Co1 N1 C2 7_557 . 164.45(9)
O2 Co1 N1 C2 . . -15.55(9)
O3 Co1 N1 C2 . . 73.04(10)
O3 Co1 N1 C2 7_557 . -106.96(10)
Co1 O2 C1 O1 . . -165.97(12)
Co1 O2 C1 C2 . . 9.96(15)
C3 N1 C2 C2 . 2_556 6.8(2)
Co1 N1 C2 C2 . 2_556 -160.49(14)
C3 N1 C2 C1 . . -167.97(12)
Co1 N1 C2 C1 . . 24.72(14)
O1 C1 C2 N1 . . 152.21(13)
O2 C1 C2 N1 . . -23.98(17)
O1 C1 C2 C2 . 2_556 -22.2(3)
O2 C1 C2 C2 . 2_556 161.61(17)
C2 N1 C3 C3 . 2_556 3.5(2)
Co1 N1 C3 C3 . 2_556 168.22(14)
